data_4115655
loop_
_publ_author_name
'Miriam V. Bennett'
'Laurance G. Beauvais'
'Matthew P. Shores'
'Jeffrey R. Long'

_publ_contact_author
;
        Jeffrey R. Long
        Department of Chemistry
        University of California, Berkeley
        United States of America
;
_publ_contact_author_email jlong@cchem.berkeley.edu
_publ_contact_author_fax '510 643-3832'
_publ_contact_author_phone '510 642-0860'
_publ_section_title
;
 Expanded Prussian Blue Analogues Incorporating [Re6Se8(CN)6]3-/4-
 Clusters: Adjusting Porosity via Charge Balance
;
_journal_name_full 'Journal of the American Chemical Society'
_journal_page_first 8022
_journal_page_last 8032
_journal_paper_doi 10.1021/ja0110473
_journal_volume 123
_journal_year 2001
_chemical_compound_source synthetic
_chemical_formula_sum 'C54 H114 N6 O3 Re6 Se8'
_chemical_formula_weight 2644.39
_chemical_name_systematic
; 
 ? 
;
_space_group_IT_number 12
_symmetry_cell_setting monoclinic
_symmetry_space_group_name_Hall '-C 2y'
_symmetry_space_group_name_H-M 'C 1 2/m 1'
_atom_sites_solution_hydrogens geom
_atom_sites_solution_primary direct
_atom_sites_solution_secondary difmap
_audit_creation_method SHELXL
_cell_angle_alpha 90.00
_cell_angle_beta 91.620(2)
_cell_angle_gamma 90.00
_cell_formula_units_Z 2
_cell_length_a 15.5294(9)
_cell_length_b 20.5554(11)
_cell_length_c 13.9577(7)
_cell_measurement_temperature 165(2)
_cell_volume 4453.7(4)
_computing_cell_refinement 'Bruker SAINT'
_computing_data_collection 'Bruker SMART'
_computing_data_reduction 'Bruker SAINT'
_computing_molecular_graphics 'Bruker SHELXTL'
_computing_publication_material 'Bruker SHELXTL'
_computing_structure_refinement 'SHELXL-93 (Sheldrick, 1993)'
_computing_structure_solution 'SHELXS-86 (Sheldrick, 1990)'
_diffrn_ambient_temperature 165(2)
_diffrn_radiation_monochromator graphite
_diffrn_radiation_source 'fine-focus sealed tube'
_diffrn_radiation_type MoK\a
_diffrn_radiation_wavelength 0.71073
_diffrn_reflns_av_R_equivalents 0.0714
_diffrn_reflns_av_sigmaI/netI 0.0913
_diffrn_reflns_limit_h_max 18
_diffrn_reflns_limit_h_min -15
_diffrn_reflns_limit_k_max 24
_diffrn_reflns_limit_k_min -24
_diffrn_reflns_limit_l_max 16
_diffrn_reflns_limit_l_min -14
_diffrn_reflns_number 10789
_diffrn_reflns_theta_max 26.22
_diffrn_reflns_theta_min 1.64
_exptl_absorpt_coefficient_mu 11.424
_exptl_absorpt_correction_type multi-scan
_exptl_absorpt_process_details 'Blessing, Acta Cryst. (1995) A51 33-38'
_exptl_crystal_colour 'red-green dichroic '
_exptl_crystal_density_diffrn 1.972
_exptl_crystal_description 'rhombic plate '
_exptl_crystal_F_000 2452
_exptl_crystal_size_max 0.08
_exptl_crystal_size_mid 0.08
_exptl_crystal_size_min 0.02
_refine_diff_density_max 3.461
_refine_diff_density_min -3.950
_refine_diff_density_rms 0.374
_refine_ls_extinction_coef 0.00014(3)
_refine_ls_extinction_expression Fc^*^=kFc[1+0.001xFc^2^\l^3^/sin(2\q)]^-1/4^
_refine_ls_extinction_method SHELXL
_refine_ls_goodness_of_fit_all 0.917
_refine_ls_goodness_of_fit_obs 1.139
_refine_ls_matrix_type full
_refine_ls_number_parameters 170
_refine_ls_number_reflns 4092
_refine_ls_number_restraints 0
_refine_ls_restrained_S_all 0.917
_refine_ls_restrained_S_obs 1.139
_refine_ls_R_factor_all 0.0974
_refine_ls_R_factor_obs 0.0665
_refine_ls_shift/esd_max -0.008
_refine_ls_shift/esd_mean 0.001
_refine_ls_structure_factor_coef Fsqd
_refine_ls_weighting_details 'w=1/[\s^2^(Fo^2^)+(0.1074P)^2^+0.0000P] where P=(Fo^2^+2Fc^2^)/3'
_refine_ls_weighting_scheme calc
_refine_ls_wR_factor_all 0.1849
_refine_ls_wR_factor_obs 0.1713
_reflns_number_observed 2324
_reflns_number_total 4092
_reflns_observed_criterion >2sigma(I)
_cod_data_source_file ja0110473_1.cif
_cod_data_source_block compound2
_cod_depositor_comments
;
The following automatic conversions were performed:

'_refine_ls_weighting_scheme' value 'calc
w=1/[\s^2^(Fo^2^)+(0.1074P)^2^+0.0000P] where P=(Fo^2^+2Fc^2^)/3' was
changed to 'calc'. New tag '_refine_ls_weighting_details' was
created. The value of the new tag was set to
'w=1/[\s^2^(Fo^2^)+(0.1074P)^2^+0.0000P] where P=(Fo^2^+2Fc^2^)/3'.

Automatic conversion script
Id: cif_fix_values 3143 2015-03-26 13:38:13Z robertas 
;
_cod_original_sg_symbol_H-M 'C 2/m'
_cod_database_code 4115655

loop_
_symmetry_equiv_pos_as_xyz
'x, y, z'
'-x, y, -z'
'x+1/2, y+1/2, z'
'-x+1/2, y+1/2, -z'
'-x, -y, -z'
'x, -y, z'
'-x+1/2, -y+1/2, -z'
'x+1/2, -y+1/2, z'

loop_
_atom_site_aniso_label
_atom_site_aniso_U_11
_atom_site_aniso_U_22
_atom_site_aniso_U_33
_atom_site_aniso_U_23
_atom_site_aniso_U_13
_atom_site_aniso_U_12
Re1 0.0456(4) 0.0340(3) 0.0306(4) -0.0034(2) 0.0014(3) 0.0007(3)
Re2 0.0425(5) 0.0343(4) 0.0307(5) 0.000 0.0025(4) 0.000
Se1 0.0495(12) 0.0484(12) 0.0323(12) 0.000 -0.0029(10) 0.000
Se2 0.0534(10) 0.0343(8) 0.0469(10) 0.0005(6) 0.0018(8) -0.0082(6)
Se3 0.0497(13) 0.0525(13) 0.0330(13) 0.000 0.0068(10) 0.000
C2 0.031(12) 0.040(12) 0.107(22) 0.000 0.000(13) 0.000
N2 0.078(15) 0.034(10) 0.121(21) 0.000 0.014(15) 0.000
C1 0.062(10) 0.047(10) 0.075(13) -0.011(9) 0.017(9) 0.003(8)
N1 0.122(14) 0.065(11) 0.096(14) -0.041(9) 0.012(11) 0.008(10)
C3 0.059(11) 0.049(10) 0.128(19) -0.012(11) 0.011(12) 0.012(9)
C4 0.083(14) 0.062(12) 0.110(18) 0.002(12) -0.004(13) -0.030(11)
C5 0.099(16) 0.062(12) 0.110(18) -0.009(12) 0.002(14) -0.002(11)
C6 0.121(20) 0.135(23) 0.166(28) 0.081(21) 0.029(19) 0.046(18)
C7 0.088(16) 0.094(17) 0.140(24) -0.001(15) -0.011(15) 0.000(13)
C8 0.063(13) 0.076(14) 0.211(30) 0.001(16) 0.049(16) 0.013(11)
N3 0.079(14) 0.034(10) 0.092(17) 0.000 -0.029(13) 0.000
N4 0.101(23) 0.083(21) 0.021(15) 0.000 0.024(15) 0.000

loop_
_atom_site_label
_atom_site_type_symbol
_atom_site_fract_x
_atom_site_fract_y
_atom_site_fract_z
_atom_site_U_iso_or_equiv
_atom_site_thermal_displace_type
_atom_site_occupancy
_atom_site_calc_flag
_atom_site_refinement_flags
Re1 Re -0.00349(4) 0.06385(3) 0.59395(4) 0.0367(2) Uani 1 d .
Re2 Re 0.12035(5) 0.0000 0.50950(6) 0.0358(3) Uani 1 d S
Se1 Se 0.10846(14) 0.0000 0.6888(2) 0.0435(5) Uani 1 d S
Se2 Se 0.11568(9) 0.12185(7) 0.50820(11) 0.0449(4) Uani 1 d .
Se3 Se -0.12195(14) 0.0000 0.6711(2) 0.0449(6) Uani 1 d S
C2 C 0.2524(14) 0.0000 0.5230(20) 0.059(7) Uani 1 d S
N2 N 0.3236(14) 0.0000 0.5326(17) 0.077(7) Uani 1 d S
C1 C -0.0061(10) 0.1358(8) 0.6976(13) 0.061(5) Uani 1 d .
N1 N -0.0074(11) 0.1762(7) 0.7512(12) 0.094(6) Uani 1 d .
C3 C 0.0609(11) 0.2923(8) 0.4435(16) 0.079(6) Uani 1 d .
C4 C 0.0522(12) 0.3818(9) 0.5702(16) 0.085(6) Uani 1 d .
C5 C 0.1210(14) 0.3305(9) 0.3777(17) 0.090(6) Uani 1 d .
C6 C 0.1197(17) 0.3500(14) 0.6361(22) 0.140(11) Uani 1 d .
C7 C 0.2490(14) 0.3138(11) 0.2763(19) 0.108(8) Uani 1 d .
C8 C 0.1897(12) 0.2778(11) 0.3469(21) 0.116(9) Uani 1 d .
C9 C 0.1635(24) 0.4008(19) 0.7117(29) 0.075(11) Uiso 0.50 d P
C10 C 0.1177(15) 0.0856(12) 1.0086(19) 0.109(8) Uiso 1 d .
C11 C 0.0576(24) 0.0462(18) 1.0769(30) 0.075(11) Uiso 0.50 d P
C12 C 0.2383(40) 0.1772(31) 1.0537(52) 0.143(24) Uiso 0.50 d P
C13 C 0.1715(33) 0.1261(29) 0.9182(40) 0.130(18) Uiso 0.50 d P
C14 C 0.2303(46) 0.1771(35) 0.9824(60) 0.174(30) Uiso 0.50 d P
C15 C 0.1775(36) 0.1159(32) 1.1031(44) 0.149(21) Uiso 0.50 d P
C16 C 0.0528(24) 0.0457(17) 0.9350(30) 0.215(17) Uiso 1 d .
N3 N 0.0000 0.3367(9) 0.5000 0.069(6) Uani 1 d S
N4 N 0.0000 0.0000 1.0000 0.068(8) Uani 1 d S
O1 O -0.0067(21) 0.2884(21) 0.9108(26) 0.148(14) Uiso 0.50 d P
O2 O 0.3704(45) 0.0000 0.8175(55) 0.229(32) Uiso 0.50 d SP

loop_
_atom_type_symbol
_atom_type_description
_atom_type_scat_dispersion_real
_atom_type_scat_dispersion_imag
_atom_type_scat_source
C C 0.0033 0.0016 'International Tables Vol C Tables 4.2.6.8 and 6.1.1.4'
H H 0.0000 0.0000 'International Tables Vol C Tables 4.2.6.8 and 6.1.1.4'
N N 0.0061 0.0033 'International Tables Vol C Tables 4.2.6.8 and 6.1.1.4'
Se Se -0.0929 2.2259 'International Tables Vol C Tables 4.2.6.8 and 6.1.1.4'
Re Re -1.0185 7.2310 'International Tables Vol C Tables 4.2.6.8 and 6.1.1.4'
O O 0.0106 0.0060 'International Tables Vol C Tables 4.2.6.8 and 6.1.1.4'

loop_
_geom_angle_atom_site_label_1
_geom_angle_atom_site_label_2
_geom_angle_atom_site_label_3
_geom_angle
_geom_angle_site_symmetry_1
_geom_angle_site_symmetry_3
C1 Re1 Se2 91.8(5) . 2_556
C1 Re1 Se1 91.8(5) . .
Se2 Re1 Se1 176.42(5) 2_556 .
C1 Re1 Se3 92.6(4) . .
Se2 Re1 Se3 89.24(6) 2_556 .
Se1 Re1 Se3 90.31(6) . .
C1 Re1 Se2 91.3(4) . .
Se2 Re1 Se2 90.73(6) 2_556 .
Se1 Re1 Se2 89.48(6) . .
Se3 Re1 Se2 176.13(5) . .
C1 Re1 Re1 135.6(5) . 6
Se2 Re1 Re1 118.24(4) 2_556 6
Se1 Re1 Re1 58.66(3) . 6
Se3 Re1 Re1 58.69(3) . 6
Se2 Re1 Re1 118.11(3) . 6
C1 Re1 Re1 134.4(5) . 2_556
Se2 Re1 Re1 58.84(4) 2_556 2_556
Se1 Re1 Re1 118.45(5) . 2_556
Se3 Re1 Re1 118.45(5) . 2_556
Se2 Re1 Re1 58.44(4) . 2_556
Re1 Re1 Re1 90.0 6 2_556
C1 Re1 Re2 134.2(4) . .
Se2 Re1 Re2 118.97(4) 2_556 .
Se1 Re1 Re2 58.31(5) . .
Se3 Re1 Re2 118.79(3) . .
Se2 Re1 Re2 58.01(4) . .
Re1 Re1 Re2 60.115(14) 6 .
Re1 Re1 Re2 60.15(2) 2_556 .
C1 Re1 Re2 135.4(4) . 5_556
Se2 Re1 Re2 58.09(4) 2_556 5_556
Se1 Re1 Re2 118.79(3) . 5_556
Se3 Re1 Re2 58.42(5) . 5_556
Se2 Re1 Re2 118.47(4) . 5_556
Re1 Re1 Re2 60.148(15) 6 5_556
Re1 Re1 Re2 60.04(2) 2_556 5_556
Re2 Re1 Re2 90.39(3) . 5_556
C2 Re2 Se2 91.68(4) . 6
C2 Re2 Se2 91.68(4) . .
Se2 Re2 Se2 176.60(8) 6 .
C2 Re2 Se1 90.6(8) . .
Se2 Re2 Se1 90.24(4) 6 .
Se2 Re2 Se1 90.25(4) . .
C2 Re2 Se3 93.1(8) . 5_556
Se2 Re2 Se3 89.65(4) 6 5_556
Se2 Re2 Se3 89.65(4) . 5_556
Se1 Re2 Se3 176.35(7) . 5_556
C2 Re2 Re1 134.3(5) . .
Se2 Re2 Re1 118.68(4) 6 .
Se2 Re2 Re1 58.93(4) . .
Se1 Re2 Re1 58.64(4) . .
Se3 Re2 Re1 118.38(5) 5_556 .
C2 Re2 Re1 134.3(5) . 6
Se2 Re2 Re1 58.92(4) 6 6
Se2 Re2 Re1 118.68(4) . 6
Se1 Re2 Re1 58.64(4) . 6
Se3 Re2 Re1 118.38(5) 5_556 6
Re1 Re2 Re1 59.77(3) . 6
C2 Re2 Re1 136.1(5) . 5_556
Se2 Re2 Re1 58.61(4) 6 5_556
Se2 Re2 Re1 118.31(5) . 5_556
Se1 Re2 Re1 118.44(5) . 5_556
Se3 Re2 Re1 58.58(4) 5_556 5_556
Re1 Re2 Re1 89.61(3) . 5_556
Re1 Re2 Re1 59.81(3) 6 5_556
C2 Re2 Re1 136.1(5) . 2_556
Se2 Re2 Re1 118.31(5) 6 2_556
Se2 Re2 Re1 58.61(4) . 2_556
Se1 Re2 Re1 118.44(5) . 2_556
Se3 Re2 Re1 58.58(4) 5_556 2_556
Re1 Re2 Re1 59.81(3) . 2_556
Re1 Re2 Re1 89.61(3) 6 2_556
Re1 Re2 Re1 59.70(3) 5_556 2_556
Re2 Se1 Re1 63.05(5) . .
Re2 Se1 Re1 63.05(5) . 6
Re1 Se1 Re1 62.68(5) . 6
Re2 Se2 Re1 63.29(4) . 2_556
Re2 Se2 Re1 63.07(4) . .
Re1 Se2 Re1 62.71(4) 2_556 .
Re2 Se3 Re1 63.00(5) 5_556 6
Re2 Se3 Re1 63.00(5) 5_556 .
Re1 Se3 Re1 62.63(5) 6 .
N2 C2 Re2 178.4(26) . .
N1 C1 Re1 177.7(18) . .
N3 C3 C5 113.1(14) . .
C6 C4 N3 117.5(19) . .
C3 C5 C8 103.7(15) . .
C4 C6 C9 112.7(24) . .
C7 C8 C5 105.2(17) . .
C11 C10 C16 76.0(21) . .
C11 C10 C15 92.2(29) . .
C16 C10 C15 167.9(32) . .
C11 C10 C13 170.5(31) . .
C16 C10 C13 94.8(26) . .
C15 C10 C13 97.0(32) . .
C10 C11 N4 102.6(25) . .
C10 C11 C16 123.4(29) . 2_557
N4 C11 C16 54.6(19) . 2_557
C10 C11 C11 120.9(16) . 6
N4 C11 C11 55.5(13) . 6
C16 C11 C11 89.7(17) 2_557 6
C10 C11 C16 53.4(18) . .
N4 C11 C16 49.5(16) . .
C16 C11 C16 83.9(27) 2_557 .
C11 C11 C16 89.7(15) 6 .
C14 C12 C15 110.0(75) . .
C14 C13 C10 100.4(40) . .
C12 C14 C13 126.6(82) . .
C10 C15 C12 104.4(41) . .
N4 C16 C10 105.2(26) . .
N4 C16 C11 61.2(19) . 2_557
C10 C16 C11 130.8(29) . 2_557
N4 C16 C16 52.8(13) . 6
C10 C16 C16 120.0(16) . 6
C11 C16 C16 90.3(17) 2_557 6
N4 C16 C11 54.9(17) . .
C10 C16 C11 50.6(18) . .
C11 C16 C11 96.1(27) 2_557 .
C16 C16 C11 90.3(15) 6 .
C3 N3 C3 107.7(18) 2_556 .
C3 N3 C4 110.2(11) 2_556 .
C3 N3 C4 110.9(10) . .
C3 N3 C4 110.9(10) 2_556 2_556
C3 N3 C4 110.2(11) . 2_556
C4 N3 C4 107.1(19) . 2_556
C16 N4 C16 74.4(26) 6 .
C16 N4 C16 179.998(9) 6 2_557
C16 N4 C16 105.7(26) . 2_557
C16 N4 C16 105.6(26) 6 5_557
C16 N4 C16 179.998(8) . 5_557
C16 N4 C16 74.4(26) 2_557 5_557
C16 N4 C11 64.2(17) 6 5_557
C16 N4 C11 104.4(18) . 5_557
C16 N4 C11 115.8(17) 2_557 5_557
C16 N4 C11 75.6(18) 5_557 5_557
C16 N4 C11 104.4(18) 6 2_557
C16 N4 C11 64.2(17) . 2_557
C16 N4 C11 75.6(18) 2_557 2_557
C16 N4 C11 115.8(17) 5_557 2_557
C11 N4 C11 69.1(25) 5_557 2_557
C16 N4 C11 75.6(18) 6 6
C16 N4 C11 115.8(17) . 6
C16 N4 C11 104.4(18) 2_557 6
C16 N4 C11 64.2(17) 5_557 6
C11 N4 C11 110.9(25) 5_557 6
C11 N4 C11 179.997(8) 2_557 6
C16 N4 C11 115.8(17) 6 .
C16 N4 C11 75.6(18) . .
C16 N4 C11 64.2(17) 2_557 .
C16 N4 C11 104.4(18) 5_557 .
C11 N4 C11 179.998(8) 5_557 .
C11 N4 C11 110.9(25) 2_557 .
C11 N4 C11 69.1(25) 6 .

loop_
_geom_bond_atom_site_label_1
_geom_bond_atom_site_label_2
_geom_bond_distance
_geom_bond_site_symmetry_2
Re1 C1 2.07(2) .
Re1 Se2 2.520(2) 2_556
Re1 Se1 2.523(2) .
Re1 Se3 2.525(2) .
Re1 Se2 2.5306(15) .
Re1 Re1 2.6250(10) 6
Re1 Re1 2.6280(11) 2_556
Re1 Re2 2.6342(8) .
Re1 Re2 2.6368(9) 5_556
Re2 C2 2.05(2) .
Re2 Se2 2.5058(14) 6
Re2 Se2 2.5058(14) .
Re2 Se1 2.515(2) .
Re2 Se3 2.521(2) 5_556
Re2 Re1 2.6342(8) 6
Re2 Re1 2.6369(9) 5_556
Re2 Re1 2.6369(9) 2_556
Se1 Re1 2.523(2) 6
Se2 Re1 2.520(2) 2_556
Se3 Re2 2.521(2) 5_556
Se3 Re1 2.525(2) 6
C2 N2 1.11(2) .
C1 N1 1.12(2) .
C3 N3 1.55(2) .
C3 C5 1.54(3) .
C4 C6 1.52(3) .
C4 N3 1.56(2) .
C5 C8 1.59(3) .
C6 C9 1.62(5) .
C7 C8 1.55(3) .
C10 C11 1.58(4) .
C10 C16 1.64(4) .
C10 C15 1.71(6) .
C10 C13 1.74(6) .
C11 N4 1.67(4) .
C11 C16 1.72(5) 2_557
C11 C11 1.90(7) 6
C11 C16 1.98(5) .
C12 C14 1.00(9) .
C12 C15 1.73(8) .
C13 C14 1.64(8) .
C16 N4 1.56(4) .
C16 C11 1.72(4) 2_557
C16 C16 1.88(7) 6
N3 C3 1.55(2) 2_556
N3 C4 1.56(2) 2_556
N4 C16 1.56(4) 6
N4 C16 1.56(4) 2_557
N4 C16 1.56(4) 5_557
N4 C11 1.67(4) 5_557
N4 C11 1.67(4) 2_557
N4 C11 1.67(4) 6
